data_1520446
loop_
_publ_author_name
'Siva Reddy, Alla'
'Kumara Swamy, K. C.'

_publ_section_title
;
 Use of Elemental Sulfur or Selenium in a Novel One-Pot Copper-Catalyzed
 Tandem Cyclization of Functionalized Ynamides Leading to Benzosultams.
;
_journal_issue 12
_journal_name_full 'Organic letters'
_journal_page_first 2996
_journal_page_last 2999
_journal_paper_doi 10.1021/acs.orglett.5b01287
_journal_volume 17
_journal_year 2015
_chemical_formula_sum 'C16 H15 N O2 S2'
_chemical_formula_weight 317.41
_chemical_name_systematic
; 
 ? 
;
_space_group_IT_number 29
_symmetry_cell_setting orthorhombic
_symmetry_space_group_name_Hall 'P 2c -2ac'
_symmetry_space_group_name_H-M 'P c a 21'
_atom_sites_solution_hydrogens geom
_atom_sites_solution_primary direct
_atom_sites_solution_secondary difmap
_audit_creation_method SHELXL-97
_cell_angle_alpha 90.00
_cell_angle_beta 90.00
_cell_angle_gamma 90.00
_cell_formula_units_Z 8
_cell_length_a 18.773(2)
_cell_length_b 7.8448(5)
_cell_length_c 20.3148(19)
_cell_measurement_reflns_used 2426
_cell_measurement_temperature 293(2)
_cell_measurement_theta_max 26.6590
_cell_measurement_theta_min 3.4670
_cell_volume 2991.8(5)
_computing_cell_refinement 'CrysAlisPro, Oxford Diffraction Ltd.'
_computing_data_collection 'CrysAlisPro, Oxford Diffraction Ltd.'
_computing_data_reduction 'CrysAlisPro, Oxford Diffraction Ltd.'
_computing_structure_refinement 'SHELXL-97 (Sheldrick, 1997)'
_computing_structure_solution 'SHELXS-97 (Sheldrick, 1990)'
_diffrn_ambient_temperature 293(2)
_diffrn_measured_fraction_theta_full 'ACTA 50'
_diffrn_measured_fraction_theta_max 0.999
_diffrn_measurement_device_type 'Xcalibur, Eos, Gemini'
_diffrn_measurement_method '\w scans'
_diffrn_radiation_monochromator graphite
_diffrn_radiation_source 'fine-focus sealed tube'
_diffrn_radiation_type MoK\a
_diffrn_radiation_wavelength 0.71073
_diffrn_reflns_av_R_equivalents 0.0429
_diffrn_reflns_av_sigmaI/netI 0.0441
_diffrn_reflns_limit_h_max 13
_diffrn_reflns_limit_h_min -22
_diffrn_reflns_limit_k_max 9
_diffrn_reflns_limit_k_min -7
_diffrn_reflns_limit_l_max 13
_diffrn_reflns_limit_l_min -24
_diffrn_reflns_number 8275
_diffrn_reflns_theta_full 'ACTA 50'
_diffrn_reflns_theta_max 25.00
_diffrn_reflns_theta_min 2.81
_diffrn_standards_decay_% none
_diffrn_standards_interval_count 'not applicable'
_diffrn_standards_interval_time 'not applicable'
_diffrn_standards_number 'not applicable'
_exptl_absorpt_coefficient_mu 0.359
_exptl_absorpt_correction_T_max 1.00000
_exptl_absorpt_correction_T_min 0.78395
_exptl_absorpt_correction_type multi-scan
_exptl_absorpt_process_details 'CrysAlisPro, Oxford Diffraction Ltd.'
_exptl_crystal_colour colorless
_exptl_crystal_density_diffrn 1.409
_exptl_crystal_density_method 'not measured'
_exptl_crystal_description blocks
_exptl_crystal_F_000 1328
_exptl_crystal_size_max 0.24
_exptl_crystal_size_mid 0.16
_exptl_crystal_size_min 0.14
_refine_diff_density_max 1.525
_refine_diff_density_min -0.333
_refine_diff_density_rms 0.146
_refine_ls_abs_structure_details 'Flack H D (1983), Acta Cryst. A39, 876-881'
_refine_ls_abs_structure_Flack -0.01(17)
_refine_ls_extinction_method none
_refine_ls_goodness_of_fit_ref 1.086
_refine_ls_hydrogen_treatment constr
_refine_ls_matrix_type full
_refine_ls_number_parameters 383
_refine_ls_number_reflns 3485
_refine_ls_number_restraints 1
_refine_ls_restrained_S_all 1.086
_refine_ls_R_factor_all 0.1094
_refine_ls_R_factor_gt 0.0928
_refine_ls_shift/su_max 0.000
_refine_ls_shift/su_mean 0.000
_refine_ls_structure_factor_coef Fsqd
_refine_ls_weighting_details 'calc w=1/[\s^2^(Fo^2^)+(0.1747P)^2^+0.6549P] where P=(Fo^2^+2Fc^2^)/3'
_refine_ls_weighting_scheme calc
_refine_ls_wR_factor_gt 0.2179
_refine_ls_wR_factor_ref 0.2402
_reflns_number_gt 2823
_reflns_number_total 3485
_reflns_threshold_expression >2sigma(I)
_cod_data_source_file ol5b01287_si_002.cif
_cod_data_source_block compound-2a
_cod_depositor_comments 'Adding full bibliography for 1520446--1520450.cif.'
_cod_original_cell_volume 2991.7(5)
_cod_database_code 1520446

loop_
_symmetry_equiv_pos_as_xyz
'x, y, z'
'-x, -y, z+1/2'
'-x+1/2, y, z+1/2'
'x+1/2, -y, z'

loop_
_atom_site_label
_atom_site_type_symbol
_atom_site_fract_x
_atom_site_fract_y
_atom_site_fract_z
_atom_site_U_iso_or_equiv
_atom_site_adp_type
_atom_site_occupancy
_atom_site_symmetry_multiplicity
_atom_site_calc_flag
_atom_site_refinement_flags
S4 S 0.47154(12) 0.5200(3) 0.21529(16) 0.0526(7) Uani 1 1 d .
S1 S 0.89545(11) 0.9606(3) 0.47040(12) 0.0448(6) Uani 1 1 d .
S3 S 0.63757(10) 0.5524(3) 0.17384(12) 0.0435(6) Uani 1 1 d .
S2 S 0.72788(12) 0.9897(2) 0.42671(15) 0.0484(7) Uani 1 1 d .
O1 O 0.9041(3) 0.8240(7) 0.4240(4) 0.0575(18) Uani 1 1 d .
O3 O 0.6430(3) 0.6898(7) 0.2187(4) 0.0540(17) Uani 1 1 d .
C1 C 0.8658(4) 1.1398(9) 0.4298(4) 0.0364(19) Uani 1 1 d .
C22 C 0.5342(4) 0.3662(8) 0.2320(4) 0.0344(18) Uani 1 1 d .
C7 C 0.7694(4) 0.8461(9) 0.4831(4) 0.0388(19) Uani 1 1 d .
C2 C 0.9091(5) 1.2727(9) 0.4172(4) 0.0408(18) Uani 1 1 d .
H2 H 0.9560 1.2709 0.4319 0.049 Uiso 1 1 calc R
N2 N 0.5713(4) 0.5986(8) 0.1247(3) 0.0447(17) Uani 1 1 d .
C17 C 0.6056(4) 0.3745(9) 0.2149(4) 0.0349(18) Uani 1 1 d .
C18 C 0.6509(4) 0.2451(11) 0.2291(4) 0.042(2) Uani 1 1 d .
H18 H 0.6985 0.2515 0.2166 0.050 Uiso 1 1 calc R
O2 O 0.9538(4) 1.0056(8) 0.5090(5) 0.069(3) Uani 1 1 d .
C4 C 0.8155(5) 1.4193(9) 0.3609(4) 0.0379(19) Uani 1 1 d .
O4 O 0.6986(4) 0.5040(8) 0.1350(4) 0.060(2) Uani 1 1 d .
C23 C 0.5111(4) 0.6592(9) 0.1582(4) 0.0369(18) Uani 1 1 d .
N1 N 0.8299(4) 0.9080(9) 0.5180(4) 0.0469(18) Uani 1 1 d .
C6 C 0.7928(4) 1.1462(8) 0.4119(4) 0.0333(17) Uani 1 1 d .
C30 C 0.4101(5) 1.0592(11) 0.1302(5) 0.050(2) Uani 1 1 d .
H30 H 0.4388 1.0908 0.0949 0.061 Uiso 1 1 calc R
C10 C 0.6421(5) 0.6347(10) 0.4222(5) 0.050(2) Uani 1 1 d .
H10 H 0.6506 0.7337 0.3983 0.060 Uiso 1 1 calc R
C26 C 0.3799(5) 0.8679(10) 0.2150(4) 0.044(2) Uani 1 1 d .
H26 H 0.3865 0.7664 0.2378 0.053 Uiso 1 1 calc R
C14 C 0.6685(5) 0.4468(10) 0.5115(5) 0.045(2) Uani 1 1 d .
H14 H 0.6961 0.4167 0.5477 0.054 Uiso 1 1 calc R
C25 C 0.4244(4) 0.9094(9) 0.1626(4) 0.0378(19) Uani 1 1 d .
C21 C 0.5098(4) 0.2242(9) 0.2658(4) 0.0398(19) Uani 1 1 d .
H21 H 0.4621 0.2165 0.2777 0.048 Uiso 1 1 calc R
C20 C 0.5564(4) 0.0942(9) 0.2819(4) 0.0367(18) Uani 1 1 d .
C11 C 0.5869(5) 0.5224(10) 0.4025(6) 0.049(2) Uani 1 1 d .
H11 H 0.5598 0.5477 0.3655 0.059 Uiso 1 1 calc R
C31 C 0.5301(6) -0.0526(11) 0.3219(5) 0.062(3) Uani 1 1 d .
H31A H 0.5514 -0.1561 0.3062 0.093 Uiso 1 1 calc R
H31B H 0.4792 -0.0604 0.3179 0.093 Uiso 1 1 calc R
H31C H 0.5426 -0.0356 0.3672 0.093 Uiso 1 1 calc R
C15 C 0.7920(5) 1.5663(11) 0.3228(6) 0.055(3) Uani 1 1 d .
H15A H 0.7785 1.6566 0.3521 0.082 Uiso 1 1 calc R
H15B H 0.7518 1.5347 0.2962 0.082 Uiso 1 1 calc R
H15C H 0.8301 1.6044 0.2949 0.082 Uiso 1 1 calc R
C24 C 0.4854(4) 0.8128(9) 0.1417(4) 0.0399(19) Uani 1 1 d .
H24 H 0.5128 0.8685 0.1102 0.048 Uiso 1 1 calc R
C5 C 0.7698(4) 1.2877(8) 0.3773(4) 0.0390(18) Uani 1 1 d .
H5 H 0.7223 1.2946 0.3647 0.047 Uiso 1 1 calc R
C8 C 0.7443(5) 0.6949(10) 0.4987(5) 0.049(2) Uani 1 1 d .
H8 H 0.7712 0.6386 0.5305 0.059 Uiso 1 1 calc R
C19 C 0.6258(4) 0.1039(10) 0.2622(4) 0.044(2) Uani 1 1 d .
H19 H 0.6566 0.0140 0.2713 0.053 Uiso 1 1 calc R
C27 C 0.3267(6) 0.9765(12) 0.2328(6) 0.054(2) Uani 1 1 d .
H27 H 0.2995 0.9505 0.2697 0.065 Uiso 1 1 calc R
C9 C 0.6830(5) 0.5983(10) 0.4762(4) 0.042(2) Uani 1 1 d .
C3 C 0.8841(5) 1.4113(10) 0.3828(4) 0.0399(19) Uani 1 1 d .
H3 H 0.9148 1.5017 0.3742 0.048 Uiso 1 1 calc R
C29 C 0.3556(5) 1.1622(11) 0.1480(5) 0.052(2) Uani 1 1 d .
H29 H 0.3478 1.2630 0.1250 0.062 Uiso 1 1 calc R
C12 C 0.5736(5) 0.3816(12) 0.4365(6) 0.059(3) Uani 1 1 d .
H12 H 0.5374 0.3080 0.4233 0.071 Uiso 1 1 calc R
C28 C 0.3119(5) 1.1203(12) 0.1991(5) 0.053(2) Uani 1 1 d .
H28 H 0.2732 1.1884 0.2103 0.064 Uiso 1 1 calc R
C13 C 0.6135(6) 0.3453(11) 0.4914(6) 0.063(3) Uani 1 1 d .
H13 H 0.6028 0.2484 0.5158 0.076 Uiso 1 1 calc R
C32 C 0.5610(7) 0.4832(13) 0.0697(5) 0.067(3) Uani 1 1 d .
H32A H 0.5390 0.3801 0.0851 0.101 Uiso 1 1 calc R
H32B H 0.6062 0.4569 0.0502 0.101 Uiso 1 1 calc R
H32C H 0.5308 0.5362 0.0375 0.101 Uiso 1 1 calc R
C16 C 0.8174(8) 1.0228(14) 0.5731(6) 0.078(4) Uani 1 1 d .
H16A H 0.7798 1.1007 0.5621 0.117 Uiso 1 1 calc R
H16B H 0.8601 1.0857 0.5823 0.117 Uiso 1 1 calc R
H16C H 0.8040 0.9578 0.6112 0.117 Uiso 1 1 calc R

loop_
_atom_site_aniso_label
_atom_site_aniso_U_11
_atom_site_aniso_U_22
_atom_site_aniso_U_33
_atom_site_aniso_U_23
_atom_site_aniso_U_13
_atom_site_aniso_U_12
S4 0.0402(13) 0.0400(11) 0.0774(19) 0.0234(12) 0.0205(13) 0.0049(9)
S1 0.0372(12) 0.0487(11) 0.0487(13) 0.0152(11) -0.0104(11) -0.0066(10)
S3 0.0335(11) 0.0481(11) 0.0489(12) 0.0147(11) 0.0117(11) -0.0035(9)
S2 0.0446(13) 0.0380(10) 0.0625(16) 0.0181(10) -0.0185(13) -0.0115(9)
O1 0.050(4) 0.036(3) 0.086(5) 0.001(3) 0.003(4) 0.010(2)
O3 0.059(4) 0.037(3) 0.067(4) 0.002(3) 0.001(4) 0.001(3)
C1 0.046(5) 0.032(4) 0.031(4) -0.003(3) 0.002(4) 0.009(3)
C22 0.036(4) 0.025(4) 0.042(4) 0.006(3) -0.007(4) 0.002(3)
C7 0.038(4) 0.036(4) 0.043(5) 0.015(3) -0.011(4) -0.012(3)
C2 0.046(5) 0.035(4) 0.042(4) 0.000(4) -0.007(4) 0.001(4)
N2 0.051(4) 0.048(4) 0.035(4) 0.009(3) 0.008(3) 0.018(3)
C17 0.039(4) 0.039(4) 0.026(4) 0.003(3) -0.004(3) -0.005(3)
C18 0.027(4) 0.058(5) 0.041(5) 0.000(4) 0.002(4) 0.013(4)
O2 0.046(4) 0.069(4) 0.092(6) 0.041(4) -0.034(5) -0.023(3)
C4 0.051(5) 0.026(4) 0.037(4) 0.001(3) 0.004(4) 0.009(3)
O4 0.052(4) 0.062(4) 0.065(5) 0.032(3) 0.031(4) 0.023(3)
C23 0.036(4) 0.042(4) 0.033(4) 0.005(3) 0.007(4) 0.003(3)
N1 0.044(4) 0.050(4) 0.046(4) 0.010(3) -0.008(4) -0.007(3)
C6 0.042(4) 0.024(3) 0.034(4) 0.001(3) -0.010(4) -0.005(3)
C30 0.054(6) 0.046(5) 0.051(5) 0.012(4) 0.005(5) 0.012(4)
C10 0.052(6) 0.035(4) 0.063(6) 0.008(4) 0.004(5) -0.008(4)
C26 0.048(5) 0.036(4) 0.047(5) 0.009(4) 0.016(4) 0.008(4)
C14 0.039(5) 0.043(5) 0.053(5) 0.016(4) 0.003(5) -0.002(4)
C25 0.039(4) 0.031(4) 0.044(5) -0.001(3) 0.004(4) -0.011(3)
C21 0.039(4) 0.032(4) 0.048(5) 0.005(4) 0.011(4) 0.000(3)
C20 0.042(5) 0.029(4) 0.039(5) 0.004(3) -0.005(4) -0.002(3)
C11 0.035(5) 0.049(5) 0.064(6) -0.002(4) -0.011(5) -0.002(4)
C31 0.086(8) 0.041(5) 0.059(6) 0.015(5) -0.009(6) -0.006(5)
C15 0.051(6) 0.043(5) 0.071(7) 0.020(5) 0.006(5) 0.010(4)
C24 0.039(5) 0.041(4) 0.039(4) 0.007(4) 0.003(4) 0.004(4)
C5 0.041(5) 0.033(4) 0.043(4) 0.005(4) -0.004(4) 0.003(3)
C8 0.059(5) 0.042(4) 0.046(5) 0.006(4) -0.010(5) -0.003(4)
C19 0.043(5) 0.035(4) 0.053(5) 0.012(4) 0.002(5) 0.002(4)
C27 0.042(5) 0.063(6) 0.057(6) 0.001(5) 0.000(5) 0.007(5)
C9 0.043(5) 0.036(4) 0.047(5) 0.006(4) 0.007(4) 0.000(3)
C3 0.045(5) 0.035(4) 0.039(4) 0.008(3) 0.006(4) -0.006(4)
C29 0.054(6) 0.035(4) 0.066(6) 0.004(4) -0.011(5) 0.012(4)
C12 0.042(5) 0.049(5) 0.087(8) -0.016(5) -0.001(6) -0.012(4)
C28 0.050(6) 0.053(5) 0.055(5) -0.013(4) -0.005(5) 0.013(4)
C13 0.068(6) 0.038(5) 0.084(8) 0.000(5) 0.014(6) -0.015(5)
C32 0.080(9) 0.083(7) 0.039(6) -0.013(5) 0.006(6) 0.024(6)
C16 0.088(10) 0.100(8) 0.046(7) -0.017(6) 0.023(7) -0.032(7)

loop_
_atom_type_symbol
_atom_type_description
_atom_type_scat_dispersion_real
_atom_type_scat_dispersion_imag
_atom_type_scat_source
C C 0.0033 0.0016 'International Tables Vol C Tables 4.2.6.8 and 6.1.1.4'
H H 0.0000 0.0000 'International Tables Vol C Tables 4.2.6.8 and 6.1.1.4'
N N 0.0061 0.0033 'International Tables Vol C Tables 4.2.6.8 and 6.1.1.4'
O O 0.0106 0.0060 'International Tables Vol C Tables 4.2.6.8 and 6.1.1.4'
S S 0.1246 0.1234 'International Tables Vol C Tables 4.2.6.8 and 6.1.1.4'

loop_
_geom_angle_atom_site_label_1
_geom_angle_atom_site_label_2
_geom_angle_atom_site_label_3
_geom_angle
C22 S4 C23 106.1(4)
O2 S1 O1 118.0(5)
O2 S1 N1 109.0(5)
O1 S1 N1 106.7(4)
O2 S1 C1 108.5(4)
O1 S1 C1 109.3(4)
N1 S1 C1 104.4(4)
O3 S3 O4 119.7(4)
O3 S3 N2 106.2(4)
O4 S3 N2 109.2(4)
O3 S3 C17 109.2(4)
O4 S3 C17 109.0(4)
N2 S3 C17 102.1(4)
C6 S2 C7 104.4(4)
C2 C1 C6 120.5(7)
C2 C1 S1 121.9(7)
C6 C1 S1 117.6(5)
C17 C22 C21 118.8(6)
C17 C22 S4 125.4(6)
C21 C22 S4 115.8(6)
C8 C7 N1 118.3(7)
C8 C7 S2 124.6(7)
N1 C7 S2 116.9(5)
C1 C2 C3 120.2(8)
C1 C2 H2 119.9
C3 C2 H2 119.9
C23 N2 C32 118.5(8)
C23 N2 S3 113.0(6)
C32 N2 S3 115.7(6)
C18 C17 C22 121.2(7)
C18 C17 S3 119.2(6)
C22 C17 S3 119.6(6)
C17 C18 C19 119.4(8)
C17 C18 H18 120.3
C19 C18 H18 120.3
C3 C4 C5 118.2(7)
C3 C4 C15 119.8(8)
C5 C4 C15 122.0(8)
C24 C23 N2 118.2(7)
C24 C23 S4 124.9(6)
N2 C23 S4 116.8(5)
C7 N1 C16 117.7(8)
C7 N1 S1 113.3(6)
C16 N1 S1 115.1(7)
C5 C6 C1 117.4(7)
C5 C6 S2 115.5(6)
C1 C6 S2 127.0(5)
C29 C30 C25 122.1(9)
C29 C30 H30 119.0
C25 C30 H30 119.0
C9 C10 C11 120.4(8)
C9 C10 H10 119.8
C11 C10 H10 119.8
C27 C26 C25 119.8(8)
C27 C26 H26 120.1
C25 C26 H26 120.1
C13 C14 C9 118.9(9)
C13 C14 H14 120.5
C9 C14 H14 120.5
C30 C25 C26 116.7(8)
C30 C25 C24 117.7(8)
C26 C25 C24 125.5(8)
C20 C21 C22 120.1(7)
C20 C21 H21 120.0
C22 C21 H21 120.0
C19 C20 C21 119.5(7)
C19 C20 C31 121.3(7)
C21 C20 C31 119.2(8)
C12 C11 C10 120.6(10)
C12 C11 H11 119.7
C10 C11 H11 119.7
C20 C31 H31A 109.5
C20 C31 H31B 109.5
H31A C31 H31B 109.5
C20 C31 H31C 109.5
H31A C31 H31C 109.5
H31B C31 H31C 109.5
C4 C15 H15A 109.5
C4 C15 H15B 109.5
H15A C15 H15B 109.5
C4 C15 H15C 109.5
H15A C15 H15C 109.5
H15B C15 H15C 109.5
C23 C24 C25 133.3(8)
C23 C24 H24 113.3
C25 C24 H24 113.3
C4 C5 C6 121.8(7)
C4 C5 H5 119.1
C6 C5 H5 119.1
C7 C8 C9 132.7(8)
C7 C8 H8 113.6
C9 C8 H8 113.6
C20 C19 C18 121.0(7)
C20 C19 H19 119.5
C18 C19 H19 119.5
C28 C27 C26 122.6(11)
C28 C27 H27 118.7
C26 C27 H27 118.7
C10 C9 C14 118.3(8)
C10 C9 C8 126.0(8)
C14 C9 C8 115.5(8)
C4 C3 C2 121.6(7)
C4 C3 H3 119.2
C2 C3 H3 119.2
C30 C29 C28 120.9(9)
C30 C29 H29 119.5
C28 C29 H29 119.5
C11 C12 C13 119.5(9)
C11 C12 H12 120.3
C13 C12 H12 120.3
C27 C28 C29 117.7(9)
C27 C28 H28 121.2
C29 C28 H28 121.2
C14 C13 C12 122.3(9)
C14 C13 H13 118.9
C12 C13 H13 118.9
N2 C32 H32A 109.5
N2 C32 H32B 109.5
H32A C32 H32B 109.5
N2 C32 H32C 109.5
H32A C32 H32C 109.5
H32B C32 H32C 109.5
N1 C16 H16A 109.5
N1 C16 H16B 109.5
H16A C16 H16B 109.5
N1 C16 H16C 109.5
H16A C16 H16C 109.5
H16B C16 H16C 109.5

loop_
_geom_bond_atom_site_label_1
_geom_bond_atom_site_label_2
_geom_bond_distance
S4 C22 1.719(7)
S4 C23 1.758(8)
S1 O2 1.392(8)
S1 O1 1.437(7)
S1 N1 1.618(8)
S1 C1 1.723(7)
S3 O3 1.415(7)
S3 O4 1.442(7)
S3 N2 1.636(7)
S3 C17 1.733(7)
S2 C6 1.756(7)
S2 C7 1.786(8)
C1 C2 1.346(11)
C1 C6 1.418(11)
C22 C17 1.385(10)
C22 C21 1.387(10)
C7 C8 1.315(10)
C7 N1 1.425(10)
C2 C3 1.375(11)
C2 H2 0.9300
N2 C23 1.403(10)
N2 C32 1.450(12)
C17 C18 1.355(10)
C18 C19 1.379(11)
C18 H18 0.9300
C4 C3 1.363(11)
C4 C5 1.383(11)
C4 C15 1.458(11)
C23 C24 1.341(10)
N1 C16 1.456(13)
C6 C5 1.383(10)
C30 C29 1.353(12)
C30 C25 1.373(11)
C30 H30 0.9300
C10 C9 1.369(12)
C10 C11 1.418(12)
C10 H10 0.9300
C26 C27 1.362(13)
C26 C25 1.391(11)
C26 H26 0.9300
C14 C13 1.365(13)
C14 C9 1.415(11)
C14 H14 0.9300
C25 C24 1.437(11)
C21 C20 1.383(11)
C21 H21 0.9300
C20 C19 1.364(11)
C20 C31 1.493(12)
C11 C12 1.327(14)
C11 H11 0.9300
C31 H31A 0.9600
C31 H31B 0.9600
C31 H31C 0.9600
C15 H15A 0.9600
C15 H15B 0.9600
C15 H15C 0.9600
C24 H24 0.9300
C5 H5 0.9300
C8 C9 1.452(12)
C8 H8 0.9300
C19 H19 0.9300
C27 C28 1.348(13)
C27 H27 0.9300
C3 H3 0.9300
C29 C28 1.364(14)
C29 H29 0.9300
C12 C13 1.375(15)
C12 H12 0.9300
C28 H28 0.9300
C13 H13 0.9300
C32 H32A 0.9600
C32 H32B 0.9600
C32 H32C 0.9600
C16 H16A 0.9600
C16 H16B 0.9600
C16 H16C 0.9600
